data_1574386
loop_
_publ_author_name
'Cui, Yibo'
'Lin, Jiawei'
'Liu, Kunjie'
'Shao, Yuhe'
'Zhao, Dong'
'Guo, Zhongnan'
'Zhao, Jing'
'Xia, Zhiguo'
'Liu, Quanlin'

_publ_section_title
;
 Tuning covalent bonding in zinc-based hybrid halides towards tunable
 room-temperature phosphorescence
;
_journal_issue 19
_journal_name_full 'Chemical Science'
_journal_page_first 8291
_journal_page_last 8301
_journal_paper_doi 10.1039/D5SC00931F
_journal_volume 16
_journal_year 2025
_chemical_formula_moiety 'Cl4 Zn, C8 H14 N2'
_chemical_formula_sum 'C8 H14 Cl4 N2 Zn'
_chemical_formula_weight 345.38
_space_group_crystal_system monoclinic
_space_group_IT_number 14
_space_group_name_Hall '-P 2ybc'
_space_group_name_H-M_alt 'P 1 21/c 1'
_atom_sites_solution_hydrogens geom
_atom_sites_solution_primary dual
_audit_creation_date 2024-12-30
_audit_creation_method
;
Olex2 1.2
(compiled 2018.05.29 svn.r3508 for OlexSys, GUI svn.r5506)
;
_audit_update_record
;
2024-12-30 deposited with the CCDC.	2025-04-02 downloaded from the CCDC.
;
_cell_angle_alpha 90
_cell_angle_beta 101.7470(10)
_cell_angle_gamma 90
_cell_formula_units_Z 4
_cell_length_a 11.5216(4)
_cell_length_b 9.1377(3)
_cell_length_c 13.3073(4)
_cell_measurement_reflns_used 7370
_cell_measurement_temperature 150(2)
_cell_measurement_theta_max 26.35
_cell_measurement_theta_min 2.72
_cell_volume 1371.66(8)
_computing_cell_refinement 'SAINT V8.40A (?, 2016)'
_computing_data_reduction 'SAINT V8.40A (?, 2016)'
_computing_molecular_graphics 'Olex2 (Dolomanov et al., 2009)'
_computing_publication_material 'Olex2 (Dolomanov et al., 2009)'
_computing_structure_refinement 'ShelXL (Sheldrick, 2015)'
_computing_structure_solution 'XT (Sheldrick, 2015)'
_diffrn_ambient_temperature 150.0
_diffrn_measured_fraction_theta_full 1.000
_diffrn_measured_fraction_theta_max 0.999
_diffrn_measurement_device_type 'Bruker APEX-II CCD'
_diffrn_measurement_method '\f and \w scans'
_diffrn_radiation_type MoK\a
_diffrn_radiation_wavelength 0.71073
_diffrn_reflns_av_R_equivalents 0.0516
_diffrn_reflns_av_unetI/netI 0.0262
_diffrn_reflns_Laue_measured_fraction_full 1.000
_diffrn_reflns_Laue_measured_fraction_max 0.999
_diffrn_reflns_limit_h_max 14
_diffrn_reflns_limit_h_min -14
_diffrn_reflns_limit_k_max 11
_diffrn_reflns_limit_k_min -11
_diffrn_reflns_limit_l_max 16
_diffrn_reflns_limit_l_min -16
_diffrn_reflns_number 25970
_diffrn_reflns_point_group_measured_fraction_full 1.000
_diffrn_reflns_point_group_measured_fraction_max 0.999
_diffrn_reflns_theta_full 25.242
_diffrn_reflns_theta_max 26.392
_diffrn_reflns_theta_min 2.723
_diffrn_standards_number 0
_exptl_absorpt_coefficient_mu 2.541
_exptl_absorpt_correction_T_max 0.0276
_exptl_absorpt_correction_T_min 0.0097
_exptl_absorpt_correction_type none
_exptl_absorpt_process_details
;
SADABS-2016/2 (Bruker,2016/2) was used for absorption correction.
wR2(int) was 0.0954 before and 0.0582 after correction.
The Ratio of minimum to maximum transmission is 0.3514.
The \l/2 correction factor is Not present.
;
_exptl_crystal_colour 'dull yellowish white'
_exptl_crystal_colour_lustre dull
_exptl_crystal_colour_modifier yellowish
_exptl_crystal_colour_primary white
_exptl_crystal_density_diffrn 1.672
_exptl_crystal_description block
_exptl_crystal_F_000 696
_refine_diff_density_max 0.289
_refine_diff_density_min -0.241
_refine_diff_density_rms 0.056
_refine_ls_extinction_method none
_refine_ls_goodness_of_fit_ref 1.040
_refine_ls_hydrogen_treatment constr
_refine_ls_matrix_type full
_refine_ls_number_parameters 137
_refine_ls_number_reflns 2815
_refine_ls_number_restraints 0
_refine_ls_restrained_S_all 1.040
_refine_ls_R_factor_all 0.0388
_refine_ls_R_factor_gt 0.0248
_refine_ls_shift/su_max 0.000
_refine_ls_shift/su_mean 0.000
_refine_ls_structure_factor_coef Fsqd
_refine_ls_weighting_details 'w=1/[\s^2^(Fo^2^)+(0.0239P)^2^+0.3522P] where P=(Fo^2^+2Fc^2^)/3'
_refine_ls_weighting_scheme calc
_refine_ls_wR_factor_gt 0.0517
_refine_ls_wR_factor_ref 0.0560
_reflns_Friedel_coverage 0.000
_reflns_number_gt 2281
_reflns_number_total 2815
_reflns_threshold_expression 'I > 2\s(I)'
_cod_data_source_file d5sc00931f2.cif
_cod_data_source_block mo_1221_1_0m
_cod_depositor_comments 'Adding full bibliography for 1574378--1574388.cif.'
_cod_database_code 1574386
_shelx_shelxl_version_number 2018/3
_shelx_space_group_comment
;
The symmetry employed for this shelxl refinement is uniquely defined
by the following loop, which should always be used as a source of
symmetry information in preference to the above space-group names.
They are only intended as comments.
;
_olex2_refinement_description
;
1. Fixed Uiso
 At 1.2 times of:
  All C(H) groups, All C(H,H) groups, All N(H) groups, All N(H,H) groups
 At 1.5 times of:
  All C(H,H,H) groups
2.a Secondary CH2 refined with riding coordinates:
 N1(H1A,H1B), C3(H3A,H3B), C2(H2A,H2B)
2.b Aromatic/amide H refined with riding coordinates:
 N2(H2), C8(H8), C5(H5), C7(H7), C6(H6)
2.c Idealised Me refined as rotating group:
 C1(H1C,H1D,H1E)
;
_olex2_submission_special_instructions 'No special instructions were received'

loop_
_space_group_symop_operation_xyz
'x, y, z'
'-x, y+1/2, -z+1/2'
'-x, -y, -z'
'x, -y-1/2, z-1/2'

loop_
_atom_site_label
_atom_site_type_symbol
_atom_site_fract_x
_atom_site_fract_y
_atom_site_fract_z
_atom_site_U_iso_or_equiv
_atom_site_adp_type
_atom_site_occupancy
_atom_site_site_symmetry_order
_atom_site_calc_flag
_atom_site_refinement_flags_posn
_atom_site_refinement_flags_adp
_atom_site_refinement_flags_occupancy
_atom_site_disorder_assembly
_atom_site_disorder_group
Zn1 Zn 0.25554(2) 0.13327(3) 0.85230(2) 0.03300(9) Uani 1 1 d . . . . .
Cl4 Cl 0.07316(5) 0.10818(6) 0.89351(4) 0.03560(14) Uani 1 1 d . . . . .
Cl3 Cl 0.32155(5) -0.09718(6) 0.82409(4) 0.03570(14) Uani 1 1 d . . . . .
Cl1 Cl 0.39093(5) 0.23041(7) 0.97963(4) 0.03994(15) Uani 1 1 d . . . . .
Cl2 Cl 0.22602(6) 0.26230(6) 0.70434(4) 0.04139(15) Uani 1 1 d . . . . .
N1 N 0.41210(17) 0.5052(2) 0.67936(14) 0.0352(4) Uani 1 1 d . . . . .
H1A H 0.361161 0.427954 0.670057 0.042 Uiso 1 1 calc R . . . .
H1B H 0.480231 0.475607 0.660896 0.042 Uiso 1 1 calc R . . . .
N2 N 0.11281(17) 0.7276(2) 0.44483(14) 0.0344(4) Uani 1 1 d . . . . .
H2 H 0.097161 0.634096 0.433468 0.041 Uiso 1 1 calc R . . . .
C4 C 0.1787(2) 0.7670(2) 0.53645(17) 0.0324(5) Uani 1 1 d . . . . .
C3 C 0.2278(2) 0.6474(2) 0.61053(17) 0.0341(5) Uani 1 1 d . . . . .
H3A H 0.184056 0.555222 0.590633 0.041 Uiso 1 1 calc R . . . .
H3B H 0.218439 0.674092 0.680542 0.041 Uiso 1 1 calc R . . . .
C2 C 0.3589(2) 0.6261(2) 0.60926(17) 0.0350(5) Uani 1 1 d . . . . .
H2A H 0.367731 0.603391 0.538450 0.042 Uiso 1 1 calc R . . . .
H2B H 0.402259 0.718198 0.630621 0.042 Uiso 1 1 calc R . . . .
C8 C 0.0697(2) 0.8232(3) 0.36992(18) 0.0385(6) Uani 1 1 d . . . . .
H8 H 0.024539 0.789482 0.306348 0.046 Uiso 1 1 calc R . . . .
C5 C 0.1999(2) 0.9141(3) 0.55449(18) 0.0393(6) Uani 1 1 d . . . . .
H5 H 0.244840 0.945934 0.618703 0.047 Uiso 1 1 calc R . . . .
C7 C 0.0912(2) 0.9691(3) 0.38559(18) 0.0406(6) Uani 1 1 d . . . . .
H7 H 0.062169 1.037821 0.332906 0.049 Uiso 1 1 calc R . . . .
C6 C 0.1558(2) 1.0153(3) 0.47909(19) 0.0425(6) Uani 1 1 d . . . . .
H6 H 0.169986 1.116747 0.491695 0.051 Uiso 1 1 calc R . . . .
C1 C 0.4395(2) 0.5433(3) 0.79034(18) 0.0455(6) Uani 1 1 d . . . . .
H1C H 0.503401 0.615927 0.803303 0.068 Uiso 1 1 calc GR . . . .
H1D H 0.464515 0.455147 0.830904 0.068 Uiso 1 1 calc GR . . . .
H1E H 0.368589 0.584044 0.809934 0.068 Uiso 1 1 calc GR . . . .

loop_
_atom_site_aniso_label
_atom_site_aniso_U_11
_atom_site_aniso_U_22
_atom_site_aniso_U_33
_atom_site_aniso_U_23
_atom_site_aniso_U_13
_atom_site_aniso_U_12
Zn1 0.03143(16) 0.03430(15) 0.03361(15) 0.00097(11) 0.00740(11) 0.00083(12)
Cl4 0.0317(3) 0.0353(3) 0.0411(3) 0.0033(2) 0.0108(2) 0.0018(2)
Cl3 0.0345(3) 0.0351(3) 0.0375(3) -0.0020(2) 0.0073(2) 0.0023(2)
Cl1 0.0345(3) 0.0459(3) 0.0379(3) -0.0026(3) 0.0038(2) -0.0013(3)
Cl2 0.0460(4) 0.0411(3) 0.0367(3) 0.0066(2) 0.0073(3) -0.0071(3)
N1 0.0310(11) 0.0331(10) 0.0413(10) -0.0005(8) 0.0068(8) 0.0010(8)
N2 0.0344(11) 0.0309(10) 0.0379(11) -0.0022(8) 0.0071(9) -0.0018(8)
C4 0.0291(13) 0.0349(12) 0.0347(12) -0.0002(10) 0.0101(9) -0.0002(10)
C3 0.0331(13) 0.0334(12) 0.0357(12) 0.0037(10) 0.0066(10) -0.0005(10)
C2 0.0349(13) 0.0346(12) 0.0358(12) 0.0032(10) 0.0078(10) -0.0013(10)
C8 0.0336(14) 0.0454(14) 0.0348(12) 0.0018(11) 0.0029(10) 0.0022(11)
C5 0.0418(15) 0.0377(13) 0.0363(13) -0.0002(10) 0.0033(11) -0.0036(11)
C7 0.0400(15) 0.0397(13) 0.0416(14) 0.0080(11) 0.0067(11) 0.0020(11)
C6 0.0475(16) 0.0325(12) 0.0469(14) 0.0024(11) 0.0080(12) -0.0027(11)
C1 0.0494(17) 0.0452(14) 0.0397(13) 0.0004(11) 0.0037(12) 0.0082(13)

loop_
_atom_type_symbol
_atom_type_description
_atom_type_scat_dispersion_real
_atom_type_scat_dispersion_imag
_atom_type_scat_source
C C 0.0033 0.0016 'International Tables Vol C Tables 4.2.6.8 and 6.1.1.4'
H H 0.0000 0.0000 'International Tables Vol C Tables 4.2.6.8 and 6.1.1.4'
Cl Cl 0.1484 0.1585 'International Tables Vol C Tables 4.2.6.8 and 6.1.1.4'
N N 0.0061 0.0033 'International Tables Vol C Tables 4.2.6.8 and 6.1.1.4'
Zn Zn 0.2839 1.4301 'International Tables Vol C Tables 4.2.6.8 and 6.1.1.4'

loop_
_geom_angle_atom_site_label_1
_geom_angle_atom_site_label_2
_geom_angle_atom_site_label_3
_geom_angle
_geom_angle_site_symmetry_1
_geom_angle_site_symmetry_3
_geom_angle_publ_flag
Cl4 Zn1 Cl3 107.35(2) . . ?
Cl1 Zn1 Cl4 112.98(2) . . ?
Cl1 Zn1 Cl3 106.52(2) . . ?
Cl1 Zn1 Cl2 114.23(2) . . ?
Cl2 Zn1 Cl4 106.16(2) . . ?
Cl2 Zn1 Cl3 109.40(2) . . ?
C1 N1 C2 115.06(18) . . ?
C8 N2 C4 123.6(2) . . ?
N2 C4 C3 117.86(19) . . ?
N2 C4 C5 117.7(2) . . ?
C5 C4 C3 124.4(2) . . ?
C4 C3 C2 109.09(18) . . ?
N1 C2 C3 111.60(18) . . ?
N2 C8 C7 119.6(2) . . ?
C4 C5 C6 120.0(2) . . ?
C8 C7 C6 119.0(2) . . ?
C7 C6 C5 120.0(2) . . ?

loop_
_geom_bond_atom_site_label_1
_geom_bond_atom_site_label_2
_geom_bond_distance
_geom_bond_site_symmetry_2
_geom_bond_publ_flag
Zn1 Cl4 2.2887(6) . ?
Zn1 Cl3 2.2957(6) . ?
Zn1 Cl1 2.2397(6) . ?
Zn1 Cl2 2.2605(6) . ?
N1 C2 1.495(3) . ?
N1 C1 1.487(3) . ?
N2 C4 1.347(3) . ?
N2 C8 1.342(3) . ?
C4 C3 1.503(3) . ?
C4 C5 1.379(3) . ?
C3 C2 1.527(3) . ?
C8 C7 1.364(3) . ?
C5 C6 1.383(3) . ?
C7 C6 1.380(3) . ?
